data_7063558
loop_
_publ_author_name
'Kuznetsova, Agata'
'Leonov, Nikita E.'
'Anikin, Oleg V.'
'Klenov, Michael S.'
'Churakov, Aleksandr M.'
'Strelenko, Yuri A.'
'Novikov, Roman A.'
'Fedyanin, Ivan V.'
'Pivkina, Alla N.'
'Kon'kova, Tatyana S.'
'Sinditskii, Valery P.'
'Smirnova, Anastasia D.'
'Tartakovsky, Vladimir'

_publ_section_title
;
 Parent 1,4-dihydro-[1,2,3]triazolo[4,5-d][1,2,3]triazole and its
 derivatives as precursors for the design of promising high energy density
 materials&#x2020;
;
_journal_name_full 'New Journal of Chemistry'
_journal_paper_doi 10.1039/D4NJ04427D
_journal_year 2024
_chemical_formula_moiety '2(C8 H20 N), C2 N6, 7(H2 O)'
_chemical_formula_sum 'C18 H54 N8 O7'
_chemical_formula_weight 494.69
_space_group_crystal_system monoclinic
_space_group_IT_number 15
_space_group_name_Hall '-C 2yc'
_space_group_name_H-M_alt 'C 1 2/c 1'
_atom_sites_solution_hydrogens mixed
_atom_sites_solution_primary dual
_audit_creation_method 'Modified SHELXL output'
_audit_update_record
;
2024-09-09 deposited with the CCDC.	2024-11-22 downloaded from the CCDC.
;
_cell_angle_alpha 90
_cell_angle_beta 103.7400(10)
_cell_angle_gamma 90
_cell_formula_units_Z 4
_cell_length_a 12.0258(5)
_cell_length_b 9.4375(4)
_cell_length_c 25.3166(12)
_cell_measurement_reflns_used 5594
_cell_measurement_temperature 100(2)
_cell_measurement_theta_max 30.16
_cell_measurement_theta_min 2.77
_cell_volume 2791.0(2)
_computing_cell_refinement 'Bruker SAINT'
_computing_data_collection 'Bruker APEX3'
_computing_data_reduction 'Bruker SAINT'
_computing_molecular_graphics 'SHELXTL (Sheldrick, 2008)'
_computing_publication_material 'SHELXTL (Sheldrick, 2008)'
_computing_structure_refinement 'SHELXL (Sheldrick, 2015b)'
_computing_structure_solution 'SHELXT (Sheldrick, 2015a)'
_diffrn_ambient_temperature 100(2)
_diffrn_detector_type 'Bruker PHOTON III CPAD area detector'
_diffrn_measured_fraction_theta_full 0.997
_diffrn_measured_fraction_theta_max 0.993
_diffrn_measurement_device_type 'Bruker Quest diffractometer'
_diffrn_measurement_method '\o scans'
_diffrn_radiation_type MoK\a
_diffrn_radiation_wavelength 0.71073
_diffrn_reflns_av_R_equivalents 0.0543
_diffrn_reflns_av_unetI/netI 0.0420
_diffrn_reflns_Laue_measured_fraction_full 0.997
_diffrn_reflns_Laue_measured_fraction_max 0.993
_diffrn_reflns_limit_h_max 16
_diffrn_reflns_limit_h_min -16
_diffrn_reflns_limit_k_max 13
_diffrn_reflns_limit_k_min -13
_diffrn_reflns_limit_l_max 35
_diffrn_reflns_limit_l_min -35
_diffrn_reflns_number 22344
_diffrn_reflns_point_group_measured_fraction_full 0.997
_diffrn_reflns_point_group_measured_fraction_max 0.993
_diffrn_reflns_theta_full 25.242
_diffrn_reflns_theta_max 30.150
_diffrn_reflns_theta_min 2.775
_exptl_absorpt_coefficient_mu 0.090
_exptl_absorpt_correction_T_max 0.862
_exptl_absorpt_correction_T_min 0.731
_exptl_absorpt_correction_type multi-scan
_exptl_absorpt_process_details SADABS
_exptl_crystal_colour colorless
_exptl_crystal_density_diffrn 1.177
_exptl_crystal_description prism
_exptl_crystal_F_000 1096
_exptl_crystal_size_max 0.320
_exptl_crystal_size_mid 0.300
_exptl_crystal_size_min 0.260
_refine_diff_density_max 0.294
_refine_diff_density_min -0.217
_refine_diff_density_rms 0.040
_refine_ls_extinction_method none
_refine_ls_goodness_of_fit_ref 1.015
_refine_ls_hydrogen_treatment mixed
_refine_ls_matrix_type full
_refine_ls_number_parameters 222
_refine_ls_number_reflns 4106
_refine_ls_number_restraints 90
_refine_ls_restrained_S_all 1.240
_refine_ls_R_factor_all 0.0643
_refine_ls_R_factor_gt 0.0450
_refine_ls_shift/su_max 0.001
_refine_ls_shift/su_mean 0.000
_refine_ls_structure_factor_coef Fsqd
_refine_ls_weighting_details 'w=1/[\s^2^(Fo^2^)+(0.0471P)^2^+1.7076P] where P=(Fo^2^+2Fc^2^)/3'
_refine_ls_weighting_scheme calc
_refine_ls_wR_factor_gt 0.1108
_refine_ls_wR_factor_ref 0.1205
_reflns_Friedel_coverage 0.000
_reflns_number_gt 3135
_reflns_number_total 4106
_reflns_threshold_expression 'I > 2\s(I)'
_cod_data_source_file d4nj04427d2.cif
_cod_data_source_block a1705
_cod_original_sg_symbol_H-M 'C 2/c'
_cod_database_code 7063558
_publ_contact_name 'Fedyanin, Ivan V.'
_publ_contact_email octy@xrlab.ineos.ac.ru
_shelx_shelxl_version_number 2018/3
_shelx_space_group_comment
;
The symmetry employed for this shelxl refinement is uniquely defined
by the following loop, which should always be used as a source of
symmetry information in preference to the above space-group names.
They are only intended as comments.
;
_shelx_estimated_absorpt_t_min 0.972
_shelx_estimated_absorpt_t_max 0.977

loop_
_space_group_symop_operation_xyz
'x, y, z'
'-x, y, -z+1/2'
'x+1/2, y+1/2, z'
'-x+1/2, y+1/2, -z+1/2'
'-x, -y, -z'
'x, -y, z-1/2'
'-x+1/2, -y+1/2, -z'
'x+1/2, -y+1/2, z-1/2'

loop_
_atom_site_label
_atom_site_type_symbol
_atom_site_fract_x
_atom_site_fract_y
_atom_site_fract_z
_atom_site_U_iso_or_equiv
_atom_site_adp_type
_atom_site_occupancy
_atom_site_site_symmetry_order
_atom_site_calc_flag
_atom_site_refinement_flags_posn
_atom_site_refinement_flags_adp
_atom_site_refinement_flags_occupancy
_atom_site_disorder_assembly
_atom_site_disorder_group
N1C N 0.67731(7) 0.50206(9) 0.62799(4) 0.01830(18) Uani 1 1 d . . . . .
C1C C 0.64930(9) 0.64207(11) 0.59838(4) 0.0212(2) Uani 1 1 d . . . . .
H1CA H 0.566546 0.643462 0.580625 0.025 Uiso 1 1 calc R U . . .
H1CB H 0.664079 0.719466 0.625544 0.025 Uiso 1 1 calc R U . . .
C2C C 0.71568(10) 0.67253(13) 0.55574(5) 0.0267(2) Uani 1 1 d . . . . .
H2CA H 0.692065 0.764497 0.538782 0.040 Uiso 1 1 calc R U . . .
H2CB H 0.700132 0.598189 0.527925 0.040 Uiso 1 1 calc R U . . .
H2CC H 0.797777 0.674595 0.572921 0.040 Uiso 1 1 calc R U . . .
C3C C 0.64388(9) 0.37824(12) 0.58924(5) 0.0253(2) Uani 1 1 d . . . . .
H3CA H 0.683878 0.388041 0.559473 0.030 Uiso 1 1 calc R U . . .
H3CB H 0.671198 0.289634 0.609034 0.030 Uiso 1 1 calc R U . . .
C4C C 0.51665(12) 0.36447(16) 0.56446(8) 0.0498(4) Uani 1 1 d . . . . .
H4CA H 0.503378 0.288314 0.537369 0.075 Uiso 1 1 calc R U . . .
H4CB H 0.487308 0.453940 0.546907 0.075 Uiso 1 1 calc R U . . .
H4CC H 0.476977 0.342258 0.593069 0.075 Uiso 1 1 calc R U . . .
C5C C 0.61079(10) 0.50040(13) 0.67201(5) 0.0271(2) Uani 1 1 d . . . . .
H5CA H 0.635338 0.582326 0.696422 0.033 Uiso 1 1 calc R U . . .
H5CB H 0.528472 0.512942 0.654682 0.033 Uiso 1 1 calc R U . . .
C6C C 0.62525(12) 0.36637(15) 0.70610(6) 0.0384(3) Uani 1 1 d . . . . .
H6CA H 0.578846 0.373175 0.733007 0.058 Uiso 1 1 calc R U . . .
H6CB H 0.705990 0.354939 0.724818 0.058 Uiso 1 1 calc R U . . .
H6CC H 0.600262 0.284455 0.682467 0.058 Uiso 1 1 calc R U . . .
C7C C 0.80482(8) 0.48788(11) 0.65224(4) 0.0194(2) Uani 1 1 d . . . . .
H7CA H 0.844634 0.484738 0.622230 0.023 Uiso 1 1 calc R U . . .
H7CB H 0.819142 0.396532 0.671906 0.023 Uiso 1 1 calc R U . . .
C8C C 0.85662(10) 0.60601(13) 0.69098(5) 0.0268(2) Uani 1 1 d . . . . .
H8CA H 0.939689 0.592828 0.702596 0.040 Uiso 1 1 calc R U . . .
H8CB H 0.823658 0.603939 0.722855 0.040 Uiso 1 1 calc R U . . .
H8CC H 0.839957 0.697551 0.672525 0.040 Uiso 1 1 calc R U . . .
C1 C 0.45676(16) 0.9937(2) 0.47683(8) 0.0246(4) Uani 0.745(3) 1 d D U P A 1
N2 N 0.36906(12) 0.91962(16) 0.48915(5) 0.0281(4) Uani 0.745(3) 1 d D U P A 1
N3 N 0.40644(19) 0.8898(2) 0.54282(7) 0.0280(4) Uani 0.745(3) 1 d D U P A 1
N4 N 0.5120(2) 0.9417(2) 0.56508(8) 0.0261(4) Uani 0.745(3) 1 d D U P A 1
O1W O 0.6223(3) 0.9441(4) 0.67732(10) 0.0312(5) Uani 0.745(3) 1 d . U P A 1
H1WA H 0.585409 0.944588 0.645607 0.037 Uiso 0.745(3) 1 d R U P A 1
H1WB H 0.592829 0.895247 0.697057 0.037 Uiso 0.745(3) 1 d R U P A 1
O2W O 0.3349(5) 0.6000(6) 0.68853(17) 0.0478(12) Uani 0.745(3) 1 d . U P A 1
H2WA H 0.339330 0.609762 0.656916 0.057 Uiso 0.745(3) 1 d R U P A 1
H2WB H 0.276950 0.552062 0.685996 0.057 Uiso 0.745(3) 1 d R U P A 1
O3W O 0.3451(4) 0.6257(4) 0.58178(17) 0.0381(9) Uani 0.745(3) 1 d . U P A 1
H3WA H 0.283818 0.616659 0.559451 0.046 Uiso 0.745(3) 1 d R U P A 1
H3WB H 0.363798 0.703559 0.572359 0.046 Uiso 0.745(3) 1 d R U P A 1
C1' C 0.4500(4) 0.9697(5) 0.4985(2) 0.0173(11) Uani 0.255(3) 1 d D U P A 2
N2' N 0.6172(3) 1.0324(4) 0.55183(14) 0.0195(10) Uani 0.255(3) 1 d D U P A 2
N3' N 0.5537(4) 0.9654(5) 0.5816(2) 0.0184(9) Uani 0.255(3) 1 d D U P A 2
N4' N 0.4510(6) 0.9220(5) 0.5529(2) 0.0168(9) Uani 0.255(3) 1 d D U P A 2
O1W' O 0.6440(8) 0.9287(11) 0.6919(3) 0.0304(15) Uani 0.255(3) 1 d . U P A 2
H1WC H 0.617278 0.939900 0.659241 0.036 Uiso 0.255(3) 1 d R U P A 2
H1WD H 0.580938 0.924300 0.698981 0.036 Uiso 0.255(3) 1 d R U P A 2
O2W' O 0.3324(11) 0.6050(14) 0.6802(4) 0.0181(13) Uani 0.255(3) 1 d . U P A 2
H2WC H 0.337557 0.605083 0.648459 0.022 Uiso 0.255(3) 1 d R U P A 2
H2WD H 0.278427 0.553687 0.681960 0.022 Uiso 0.255(3) 1 d R U P A 2
O3W' O 0.3516(11) 0.6558(11) 0.5760(4) 0.0188(14) Uani 0.255(3) 1 d . U P A 2
H3WC H 0.366887 0.735098 0.566473 0.023 Uiso 0.255(3) 1 d R U P A 2
H3WD H 0.284543 0.640801 0.560643 0.023 Uiso 0.255(3) 1 d R U P A 2
O4W O 0.500000 0.77630(14) 0.750000 0.0292(3) Uani 1 2 d S T P . .
H4W H 0.4469(15) 0.723(2) 0.7334(7) 0.051(5) Uiso 1 1 d . . . . .

loop_
_atom_site_aniso_label
_atom_site_aniso_U_11
_atom_site_aniso_U_22
_atom_site_aniso_U_33
_atom_site_aniso_U_23
_atom_site_aniso_U_13
_atom_site_aniso_U_12
N1C 0.0150(4) 0.0174(4) 0.0232(4) -0.0022(3) 0.0061(3) 0.0027(3)
C1C 0.0217(5) 0.0179(5) 0.0232(5) -0.0007(4) 0.0037(4) 0.0051(4)
C2C 0.0278(6) 0.0275(6) 0.0246(5) 0.0049(4) 0.0059(4) 0.0034(5)
C3C 0.0199(5) 0.0187(5) 0.0350(6) -0.0089(4) 0.0022(4) 0.0036(4)
C4C 0.0230(6) 0.0344(7) 0.0806(11) -0.0276(7) -0.0102(7) 0.0062(5)
C5C 0.0239(5) 0.0268(6) 0.0364(6) 0.0001(5) 0.0183(5) 0.0036(4)
C6C 0.0386(7) 0.0357(7) 0.0501(8) 0.0115(6) 0.0289(6) 0.0033(6)
C7C 0.0151(5) 0.0221(5) 0.0207(5) 0.0002(4) 0.0039(4) 0.0028(4)
C8C 0.0256(6) 0.0286(6) 0.0239(5) -0.0028(4) 0.0015(4) -0.0018(4)
C1 0.0305(10) 0.0272(9) 0.0161(8) -0.0026(7) 0.0058(8) 0.0125(7)
N2 0.0301(8) 0.0346(8) 0.0195(6) -0.0017(5) 0.0057(5) 0.0089(6)
N3 0.0303(10) 0.0353(9) 0.0179(7) -0.0028(6) 0.0047(7) 0.0105(8)
N4 0.0264(10) 0.0325(9) 0.0194(8) -0.0009(7) 0.0057(8) 0.0082(8)
O1W 0.0304(11) 0.0423(11) 0.0203(11) -0.0013(9) 0.0050(8) -0.0034(8)
O2W 0.0388(16) 0.0503(16) 0.057(3) 0.0079(16) 0.0160(16) -0.0094(12)
O3W 0.0227(9) 0.0319(16) 0.058(2) -0.0066(12) 0.0055(12) 0.0054(11)
C1' 0.020(2) 0.0149(18) 0.017(2) -0.0025(16) 0.0051(17) 0.0049(14)
N2' 0.0191(17) 0.0184(16) 0.0201(17) 0.0002(12) 0.0029(13) -0.0005(12)
N3' 0.0169(19) 0.0186(17) 0.0198(19) 0.0002(14) 0.0046(14) -0.0010(14)
N4' 0.019(2) 0.0197(18) 0.0138(19) -0.0003(14) 0.0067(17) -0.0025(17)
O1W' 0.033(4) 0.038(3) 0.021(3) 0.003(3) 0.010(2) -0.009(2)
O2W' 0.017(3) 0.026(3) 0.0091(15) 0.0008(16) -0.0017(14) -0.003(2)
O3W' 0.019(2) 0.024(3) 0.0143(17) 0.0091(19) 0.0055(15) 0.010(2)
O4W 0.0296(7) 0.0266(6) 0.0312(6) 0.000 0.0069(5) 0.000

loop_
_atom_type_symbol
_atom_type_description
_atom_type_scat_dispersion_real
_atom_type_scat_dispersion_imag
_atom_type_scat_source
C C 0.0033 0.0016 'International Tables Vol C Tables 4.2.6.8 and 6.1.1.4'
H H 0.0000 0.0000 'International Tables Vol C Tables 4.2.6.8 and 6.1.1.4'
N N 0.0061 0.0033 'International Tables Vol C Tables 4.2.6.8 and 6.1.1.4'
O O 0.0106 0.0060 'International Tables Vol C Tables 4.2.6.8 and 6.1.1.4'

loop_
_geom_angle_atom_site_label_1
_geom_angle_atom_site_label_2
_geom_angle_atom_site_label_3
_geom_angle
_geom_angle_site_symmetry_1
_geom_angle_site_symmetry_3
_geom_angle_publ_flag
C7C N1C C1C 111.19(8) . . ?
C7C N1C C3C 106.32(8) . . ?
C1C N1C C3C 110.96(8) . . ?
C7C N1C C5C 111.12(8) . . ?
C1C N1C C5C 106.13(8) . . ?
C3C N1C C5C 111.21(9) . . ?
C2C C1C N1C 115.13(9) . . ?
C2C C1C H1CA 108.5 . . ?
N1C C1C H1CA 108.5 . . ?
C2C C1C H1CB 108.5 . . ?
N1C C1C H1CB 108.5 . . ?
H1CA C1C H1CB 107.5 . . ?
C1C C2C H2CA 109.5 . . ?
C1C C2C H2CB 109.5 . . ?
H2CA C2C H2CB 109.5 . . ?
C1C C2C H2CC 109.5 . . ?
H2CA C2C H2CC 109.5 . . ?
H2CB C2C H2CC 109.5 . . ?
C4C C3C N1C 114.85(9) . . ?
C4C C3C H3CA 108.6 . . ?
N1C C3C H3CA 108.6 . . ?
C4C C3C H3CB 108.6 . . ?
N1C C3C H3CB 108.6 . . ?
H3CA C3C H3CB 107.5 . . ?
C3C C4C H4CA 109.5 . . ?
C3C C4C H4CB 109.5 . . ?
H4CA C4C H4CB 109.5 . . ?
C3C C4C H4CC 109.5 . . ?
H4CA C4C H4CC 109.5 . . ?
H4CB C4C H4CC 109.5 . . ?
C6C C5C N1C 114.62(9) . . ?
C6C C5C H5CA 108.6 . . ?
N1C C5C H5CA 108.6 . . ?
C6C C5C H5CB 108.6 . . ?
N1C C5C H5CB 108.6 . . ?
H5CA C5C H5CB 107.6 . . ?
C5C C6C H6CA 109.5 . . ?
C5C C6C H6CB 109.5 . . ?
H6CA C6C H6CB 109.5 . . ?
C5C C6C H6CC 109.5 . . ?
H6CA C6C H6CC 109.5 . . ?
H6CB C6C H6CC 109.5 . . ?
N1C C7C C8C 114.66(9) . . ?
N1C C7C H7CA 108.6 . . ?
C8C C7C H7CA 108.6 . . ?
N1C C7C H7CB 108.6 . . ?
C8C C7C H7CB 108.6 . . ?
H7CA C7C H7CB 107.6 . . ?
C7C C8C H8CA 109.5 . . ?
C7C C8C H8CB 109.5 . . ?
H8CA C8C H8CB 109.5 . . ?
C7C C8C H8CC 109.5 . . ?
H8CA C8C H8CC 109.5 . . ?
H8CB C8C H8CC 109.5 . . ?
N4 C1 N2 141.8(2) 5_676 . ?
N4 C1 C1 109.6(2) 5_676 5_676 ?
N2 C1 C1 108.6(2) . 5_676 ?
N3 N2 C1 104.23(17) . . ?
N4 N3 N2 113.41(19) . . ?
C1 N4 N3 104.15(19) 5_676 . ?
H1WA O1W H1WB 112.8 . . ?
H2WA O2W H2WB 103.7 . . ?
H3WA O3W H3WB 99.0 . . ?
C1' C1' N4' 106.2(6) 5_676 . ?
N2' C1' N4' 140.3(5) 5_676 . ?
C1' N2' N3' 103.3(4) 5_676 . ?
N4' N3' N2' 114.3(4) . . ?
N3' N4' C1' 102.7(4) . . ?
H1WC O1W' H1WD 93.8 . . ?
H2WC O2W' H2WD 107.4 . . ?
H3WC O3W' H3WD 106.4 . . ?
H4W O4W H4W 107(2) . 2_656 ?

loop_
_geom_bond_atom_site_label_1
_geom_bond_atom_site_label_2
_geom_bond_distance
_geom_bond_site_symmetry_2
_geom_bond_publ_flag
N1C C7C 1.5162(13) . ?
N1C C1C 1.5171(14) . ?
N1C C3C 1.5173(14) . ?
N1C C5C 1.5185(14) . ?
C1C C2C 1.5147(16) . ?
C1C H1CA 0.9900 . ?
C1C H1CB 0.9900 . ?
C2C H2CA 0.9800 . ?
C2C H2CB 0.9800 . ?
C2C H2CC 0.9800 . ?
C3C C4C 1.5151(17) . ?
C3C H3CA 0.9900 . ?
C3C H3CB 0.9900 . ?
C4C H4CA 0.9800 . ?
C4C H4CB 0.9800 . ?
C4C H4CC 0.9800 . ?
C5C C6C 1.5177(18) . ?
C5C H5CA 0.9900 . ?
C5C H5CB 0.9900 . ?
C6C H6CA 0.9800 . ?
C6C H6CB 0.9800 . ?
C6C H6CC 0.9800 . ?
C7C C8C 1.5175(16) . ?
C7C H7CA 0.9900 . ?
C7C H7CB 0.9900 . ?
C8C H8CA 0.9800 . ?
C8C H8CB 0.9800 . ?
C8C H8CC 0.9800 . ?
C1 N4 1.352(3) 5_676 ?
C1 N2 1.362(3) . ?
C1 C1 1.376(4) 5_676 ?
N2 N3 1.356(2) . ?
N3 N4 1.353(3) . ?
O1W H1WA 0.8199 . ?
O1W H1WB 0.8199 . ?
O2W H2WA 0.8200 . ?
O2W H2WB 0.8200 . ?
O3W H3WA 0.8199 . ?
O3W H3WB 0.8199 . ?
C1' C1' 1.317(10) 5_676 ?
C1' N2' 1.337(6) 5_676 ?
C1' N4' 1.446(7) . ?
N2' N3' 1.351(5) . ?
N3' N4' 1.340(6) . ?
O1W' H1WC 0.8201 . ?
O1W' H1WD 0.8202 . ?
O2W' H2WC 0.8199 . ?
O2W' H2WD 0.8199 . ?
O3W' H3WC 0.8200 . ?
O3W' H3WD 0.8200 . ?
O4W H4W 0.841(17) . ?
O4W H4W 0.841(17) 2_656 ?

loop_
_geom_hbond_atom_site_label_D
_geom_hbond_atom_site_label_H
_geom_hbond_atom_site_label_A
_geom_hbond_distance_DH
_geom_hbond_distance_HA
_geom_hbond_distance_DA
_geom_hbond_angle_DHA
_geom_hbond_site_symmetry_A
_geom_hbond_publ_flag
O1W^a H1WA^a N4^a 0.82 2.02 2.836(3) 173.3 . yes
O1W^a H1WB^a O4W 0.82 2.24 3.057(4) 174.9 . yes
O2W^a H2WA^a O3W^a 0.82 1.93 2.745(6) 177.4 . yes
O2W^a H2WB^a O1W^a 0.82 2.09 2.904(7) 175.6 3_445 yes
O3W^a H3WA^a N2^a 0.82 1.98 2.801(5) 174.0 7_566 yes
O3W^a H3WB^a N3^a 0.82 2.02 2.841(4) 175.4 . yes
O1W'^b H1WC^b N3'^b 0.82 1.95 2.768(7) 179.7 . yes
O1W'^b H1WD^b O4W 0.82 2.27 2.905(10) 134.3 . yes
O2W'^b H2WC^b O3W'^b 0.82 1.94 2.744(14) 165.8 . yes
O2W'^b H2WD^b O1W'^b 0.82 2.06 2.883(17) 176.1 3_445 yes
O3W'^b H3WC^b N4'^b 0.82 2.10 2.901(11) 164.5 . yes
O3W'^b H3WD^b N2'^b 0.82 2.22 2.976(13) 153.2 3_445 yes
O4W H4W O2W^a 0.841(17) 1.932(18) 2.769(6) 173.2(18) . yes
O4W H4W O2W'^b 0.841(17) 2.02(2) 2.847(12) 168.3(18) . yes

loop_
_geom_torsion_atom_site_label_1
_geom_torsion_atom_site_label_2
_geom_torsion_atom_site_label_3
_geom_torsion_atom_site_label_4
_geom_torsion
_geom_torsion_site_symmetry_1
_geom_torsion_site_symmetry_2
_geom_torsion_site_symmetry_3
_geom_torsion_site_symmetry_4
_geom_torsion_publ_flag
C7C N1C C1C C2C 53.53(12) . . . . ?
C3C N1C C1C C2C -64.57(12) . . . . ?
C5C N1C C1C C2C 174.49(10) . . . . ?
C7C N1C C3C C4C 174.42(12) . . . . ?
C1C N1C C3C C4C -64.56(14) . . . . ?
C5C N1C C3C C4C 53.33(15) . . . . ?
C7C N1C C5C C6C -60.14(13) . . . . ?
C1C N1C C5C C6C 178.86(11) . . . . ?
C3C N1C C5C C6C 58.08(13) . . . . ?
C1C N1C C7C C8C 56.93(11) . . . . ?
C3C N1C C7C C8C 177.81(9) . . . . ?
C5C N1C C7C C8C -61.05(12) . . . . ?
N4 C1 N2 N3 179.5(2) 5_676 . . . ?
C1 C1 N2 N3 -0.2(2) 5_676 . . . ?
C1 N2 N3 N4 0.5(2) . . . . ?
N2 N3 N4 C1 -0.6(2) . . . 5_676 ?
C1' N2' N3' N4' -0.1(5) 5_676 . . . ?
N2' N3' N4' C1' -0.8(5) . . . . ?
C1' C1' N4' N3' 1.4(6) 5_676 . . . ?
N2' C1' N4' N3' 179.1(6) 5_676 . . . ?
